data_2105442
loop_
_publ_author_name
'Pourayoubi, Mehrdad'
'Toghraee, Maryam'
'Divjakovic, Vladimir'
'van der Lee, Arie'
'Mancilla Percino, Teresa'
'Leyva Ram\'irez, Marco A.'
'Saneei, Anahid'

_publ_section_title
;
 Analysis of N---H&#x00B7;&#x00B7;&#x00B7;O hydrogen bonds in new
 C(O)---NH---P(O)-based phosphoric triamides and analogous structures
 deposited in the Cambridge Structural Database
;
_journal_coeditor_code DK5007
_journal_issue 2
_journal_name_full 'Acta Crystallographica Section B'
_journal_page_first 184
_journal_page_last 194
_journal_paper_doi 10.1107/S0108768113002656
_journal_volume 69
_journal_year 2013
_chemical_formula_moiety 'C15 H24 Cl2 N3 O2 P'
_chemical_formula_sum 'C15 H24 Cl2 N3 O2 P'
_chemical_formula_weight 380.24
_space_group_IT_number 2
_symmetry_cell_setting triclinic
_symmetry_space_group_name_Hall '-P 1'
_symmetry_space_group_name_H-M 'P -1'
_atom_sites_solution_hydrogens difmap
_atom_sites_solution_primary other
_cell_angle_alpha 66.278(3)
_cell_angle_beta 67.729(2)
_cell_angle_gamma 84.121(2)
_cell_formula_units_Z 2
_cell_length_a 9.7455(2)
_cell_length_b 10.0122(3)
_cell_length_c 11.7163(3)
_cell_measurement_reflns_used 11215
_cell_measurement_temperature 150
_cell_measurement_theta_max 28.9997
_cell_measurement_theta_min 2.0403
_cell_volume 966.85(5)
_computing_cell_refinement
;
CrysAlisPro, Agilent Technologies,
Version 1.171.35.11 (release 16-05-2011 CrysAlis171 .NET)
(compiled May 16 2011,17:55:39)
;
_computing_data_collection
;
CrysAlisPro, Agilent Technologies,
Version 1.171.35.11 (release 16-05-2011 CrysAlis171 .NET)
(compiled May 16 2011,17:55:39)
;
_computing_data_reduction
;
CrysAlisPro, Agilent Technologies,
Version 1.171.35.11 (release 16-05-2011 CrysAlis171 .NET)
(compiled May 16 2011,17:55:39)
;
_computing_molecular_graphics 'CAMERON (Watkin et al., 1996)'
_computing_publication_material 'CRYSTALS (Betteridge et al., 2003)'
_computing_structure_refinement 'CRYSTALS (Betteridge et al., 2003)'
_computing_structure_solution 'Superflip (Palatinus & Chapuis, 2007)'
_diffrn_ambient_temperature 150
_diffrn_detector_area_resol_mean 16.0143
_diffrn_measured_fraction_theta_full 0.994
_diffrn_measured_fraction_theta_max 0.937
_diffrn_measurement_device Serial
_diffrn_measurement_device_type 'Xcalibur, Sapphire3, Gemini'
_diffrn_measurement_method '\w scans'
_diffrn_radiation_monochromator graphite
_diffrn_radiation_source 'Enhance (Mo) X-ray Source'
_diffrn_radiation_type 'Mo K\a'
_diffrn_radiation_wavelength 0.71073
_diffrn_reflns_av_R_equivalents 0.058
_diffrn_reflns_av_sigmaI/netI 0.091
_diffrn_reflns_limit_h_max 13
_diffrn_reflns_limit_h_min -13
_diffrn_reflns_limit_k_max 13
_diffrn_reflns_limit_k_min -13
_diffrn_reflns_limit_l_max 15
_diffrn_reflns_limit_l_min -15
_diffrn_reflns_number 43311
_diffrn_reflns_theta_full 25.285
_diffrn_reflns_theta_max 29.064
_diffrn_reflns_theta_min 2.044
_exptl_absorpt_coefficient_mu 0.430
_exptl_absorpt_correction_T_max 1.00000
_exptl_absorpt_correction_T_min 0.93320
_exptl_absorpt_correction_type multi-scan
_exptl_absorpt_process_details
;
CrysAlisPro, Agilent Technologies,
Version 1.171.35.11 (release 16-05-2011 CrysAlis171 .NET)
(compiled May 16 2011,17:55:39)
Empirical absorption correction using spherical harmonics,
 implemented in SCALE3 ABSPACK scaling algorithm.
;
_exptl_crystal_colour colourless
_exptl_crystal_density_diffrn 1.306
_exptl_crystal_density_method 'not measured'
_exptl_crystal_description 'long block'
_exptl_crystal_F_000 400
_exptl_crystal_size_max 0.400
_exptl_crystal_size_mid 0.200
_exptl_crystal_size_min 0.200
_refine_diff_density_max 0.55
_refine_diff_density_min -0.52
_refine_ls_extinction_method None
_refine_ls_goodness_of_fit_ref 0.9719
_refine_ls_hydrogen_treatment mixed
_refine_ls_matrix_type full
_refine_ls_number_parameters 217
_refine_ls_number_reflns 4853
_refine_ls_number_restraints 3
_refine_ls_R_factor_all 0.0768
_refine_ls_R_factor_gt 0.0547
_refine_ls_shift/su_max 0.0002645
_refine_ls_shift/su_mean 0.0000259
_refine_ls_structure_factor_coef Fsqd
_refine_ls_weighting_details
;
 Method, part 1, Chebychev polynomial, (Watkin, 1994, Prince, 1982)
 [weight] = 1.0/[A~0~*T~0~(x)+A~1~*T~1~(x) ... +A~n-1~]*T~n-1~(x)]
 where A~i~ are the Chebychev coefficients listed below and x= Fcalc/Fmax
 Method = Robust Weighting (Prince, 1982)
 W = [weight] * [1-(deltaF/6*sigmaF)^2^]^2^
 A~i~ are:
 0.119E+04 0.124E+04 666. 226. -17.0
;
_refine_ls_weighting_scheme calc
_refine_ls_wR_factor_all 0.0674
_refine_ls_wR_factor_gt 0.0609
_refine_ls_wR_factor_ref 0.0674
_reflns_number_gt 3805
_reflns_number_total 4853
_reflns_threshold_expression I>2.0\s(I)
_cod_data_source_file dk5007.cif
_cod_data_source_block III
_cod_original_cell_volume 966.84(5)
_cod_original_sg_symbol_H-M 'P -1 '
_cod_database_code 2105442
_cod_database_fobs_code 2105442

loop_
_symmetry_equiv_pos_as_xyz
x,y,z
-x,-y,-z

loop_
_atom_site_type_symbol
_atom_site_label
_atom_site_fract_x
_atom_site_fract_y
_atom_site_fract_z
_atom_site_U_iso_or_equiv
_atom_site_adp_type
_atom_site_occupancy
Cl Cl1 0.80505(8) 0.74524(7) -0.18215(7) 0.0419 Uani 1.0000
C C2 0.8154(3) 0.9139(3) -0.3122(2) 0.0294 Uani 1.0000
C C3 0.8387(2) 1.0394(3) -0.2991(2) 0.0246 Uani 1.0000
C C4 0.8489(2) 1.0312(2) -0.1703(2) 0.0242 Uani 1.0000
O O5 0.96792(18) 1.0226(2) -0.15579(17) 0.0340 Uani 1.0000
N N6 0.7162(2) 1.0318(2) -0.07689(19) 0.0239 Uani 1.0000
P P7 0.67903(7) 0.99785(7) 0.08665(6) 0.0233 Uani 1.0000
O O8 0.51546(17) 0.99268(18) 0.14913(15) 0.0284 Uani 1.0000
N N9 0.7660(2) 1.1237(2) 0.0924(2) 0.0274 Uani 1.0000
C C10 0.7171(3) 1.2717(3) 0.0818(3) 0.0316 Uani 1.0000
C C11 0.8518(3) 1.3613(3) 0.0548(3) 0.0485 Uani 1.0000
H H113 0.8231 1.4582 0.0480 0.0727 Uiso 1.0000
H H111 0.8893 1.3169 0.1255 0.0723 Uiso 1.0000
H H112 0.9309 1.3675 -0.0300 0.0726 Uiso 1.0000
C C12 0.6613(3) 1.3417(3) -0.0333(3) 0.0445 Uani 1.0000
H H123 0.6360 1.4405 -0.0428 0.0658 Uiso 1.0000
H H121 0.7382 1.3445 -0.1155 0.0657 Uiso 1.0000
H H122 0.5735 1.2860 -0.0119 0.0659 Uiso 1.0000
C C13 0.5940(3) 1.2628(3) 0.2131(3) 0.0444 Uani 1.0000
H H133 0.5613 1.3594 0.2056 0.0662 Uiso 1.0000
H H131 0.6304 1.2218 0.2838 0.0671 Uiso 1.0000
H H132 0.5130 1.1996 0.2323 0.0668 Uiso 1.0000
N N14 0.7544(2) 0.8446(2) 0.1438(2) 0.0318 Uani 1.0000
C C15 0.6850(3) 0.7235(3) 0.2760(2) 0.0330 Uani 1.0000
C C16 0.5518(4) 0.6559(3) 0.2782(4) 0.0682 Uani 1.0000
H H162 0.5118 0.5713 0.3611 0.1015 Uiso 1.0000
H H161 0.4769 0.7252 0.2688 0.1019 Uiso 1.0000
H H163 0.5830 0.6280 0.2030 0.1016 Uiso 1.0000
C C17 0.8006(3) 0.6103(3) 0.2905(3) 0.0498 Uani 1.0000
H H172 0.7603 0.5287 0.3763 0.0743 Uiso 1.0000
H H171 0.8901 0.6526 0.2831 0.0749 Uiso 1.0000
H H173 0.8298 0.5746 0.2187 0.0753 Uiso 1.0000
C C18 0.6419(5) 0.7781(4) 0.3876(3) 0.0793 Uani 1.0000
H H182 0.5995 0.6964 0.4717 0.1182 Uiso 1.0000
H H181 0.7272 0.8205 0.3835 0.1195 Uiso 1.0000
H H183 0.5677 0.8495 0.3795 0.1186 Uiso 1.0000
H H141 0.8463(18) 0.847(3) 0.111(3) 0.0394 Uiso 1.0000
H H61 0.642(2) 1.029(3) -0.097(2) 0.0307 Uiso 1.0000
C C19 0.8479(3) 1.1717(3) -0.4055(2) 0.0289 Uani 1.0000
Cl Cl20 0.88198(8) 1.33294(7) -0.39623(7) 0.0420 Uani 1.0000
C C21 0.8334(3) 1.1780(3) -0.5207(2) 0.0350 Uani 1.0000
C C22 0.8096(3) 1.0495(3) -0.5300(3) 0.0377 Uani 1.0000
C C23 0.8009(3) 0.9165(3) -0.4263(3) 0.0352 Uani 1.0000
H H231 0.7889 0.8284 -0.4327 0.0417 Uiso 1.0000
H H221 0.8029 1.0499 -0.6088 0.0446 Uiso 1.0000
H H211 0.8400 1.2700 -0.5922 0.0413 Uiso 1.0000
H H91 0.840(2) 1.097(3) 0.110(2) 0.0335 Uiso 1.0000

loop_
_atom_site_aniso_label
_atom_site_aniso_U_11
_atom_site_aniso_U_22
_atom_site_aniso_U_33
_atom_site_aniso_U_12
_atom_site_aniso_U_13
_atom_site_aniso_U_23
Cl1 0.0528(4) 0.0331(4) 0.0398(4) -0.0011(3) -0.0225(3) -0.0085(3)
C2 0.0241(12) 0.0345(13) 0.0269(12) 0.0019(10) -0.0085(10) -0.0106(11)
C3 0.0162(10) 0.0334(12) 0.0233(11) 0.0029(9) -0.0074(9) -0.0104(10)
C4 0.0204(11) 0.0265(12) 0.0254(12) 0.0027(9) -0.0107(10) -0.0083(10)
O5 0.0227(9) 0.0499(11) 0.0338(10) 0.0057(8) -0.0158(8) -0.0167(9)
N6 0.0202(10) 0.0334(11) 0.0229(10) 0.0012(8) -0.0130(8) -0.0112(8)
P7 0.0205(3) 0.0296(3) 0.0222(3) 0.0017(2) -0.0113(2) -0.0094(3)
O8 0.0229(8) 0.0410(10) 0.0257(8) 0.0011(7) -0.0120(7) -0.0144(8)
N9 0.0226(10) 0.0351(11) 0.0351(11) 0.0061(9) -0.0190(9) -0.0173(10)
C10 0.0334(14) 0.0318(13) 0.0392(14) 0.0045(11) -0.0195(12) -0.0184(12)
C11 0.0439(17) 0.0470(17) 0.067(2) -0.0022(14) -0.0228(16) -0.0314(16)
C12 0.062(2) 0.0353(15) 0.0491(17) 0.0116(14) -0.0343(16) -0.0180(13)
C13 0.0415(17) 0.0515(18) 0.0487(18) 0.0096(14) -0.0168(14) -0.0297(15)
N14 0.0246(11) 0.0326(11) 0.0299(11) 0.0027(10) -0.0105(10) -0.0042(9)
C15 0.0445(16) 0.0285(13) 0.0254(12) 0.0013(11) -0.0156(12) -0.0075(11)
C16 0.054(2) 0.0401(18) 0.098(3) -0.0135(16) -0.034(2) -0.0051(19)
C17 0.062(2) 0.0359(16) 0.0525(18) 0.0070(14) -0.0346(17) -0.0071(14)
C18 0.149(4) 0.059(2) 0.0303(17) 0.023(2) -0.035(2) -0.0201(16)
C19 0.0226(12) 0.0354(14) 0.0281(12) 0.0046(10) -0.0089(10) -0.0131(11)
Cl20 0.0565(4) 0.0329(3) 0.0399(4) 0.0006(3) -0.0256(3) -0.0100(3)
C21 0.0351(14) 0.0416(15) 0.0246(12) 0.0076(12) -0.0131(11) -0.0090(11)
C22 0.0383(15) 0.0537(17) 0.0288(13) 0.0076(13) -0.0175(12) -0.0204(13)
C23 0.0338(14) 0.0426(15) 0.0367(14) 0.0030(12) -0.0148(12) -0.0216(13)

loop_
_atom_type_symbol
_atom_type_scat_Cromer_Mann_a1
_atom_type_scat_Cromer_Mann_a2
_atom_type_scat_Cromer_Mann_a3
_atom_type_scat_Cromer_Mann_a4
_atom_type_scat_Cromer_Mann_b1
_atom_type_scat_Cromer_Mann_b2
_atom_type_scat_Cromer_Mann_b3
_atom_type_scat_Cromer_Mann_b4
_atom_type_scat_Cromer_Mann_c
_atom_type_scat_dispersion_real
_atom_type_scat_dispersion_imag
_atom_type_scat_source
C 2.3100 1.0200 1.5886 0.8650 20.8439 10.2075 0.5687 51.6512 0.2156 0.0033 0.0016 'International Tables Vol C 4.2.6.8 and 6.1.1.4'
H 0.4930 0.3229 0.1402 0.0408 10.5109 26.1257 3.1424 57.7998 0.0030 0.0000 0.0000 'International Tables Vol C 4.2.6.8 and 6.1.1.4'
N 12.2126 3.1322 2.0125 1.1663 0.0057 9.8933 28.9975 0.5826 -11.5290 0.0061 0.0033 'International Tables Vol C 4.2.6.8 and 6.1.1.4'
O 3.0485 2.2868 1.5463 0.8670 13.2771 5.7011 0.3239 32.9089 0.2508 0.0106 0.0060 'International Tables Vol C 4.2.6.8 and 6.1.1.4'
P 6.4345 4.1791 1.7800 1.4908 1.9067 27.1570 0.5260 68.1645 1.1149 0.1023 0.0942 'International Tables Vol C 4.2.6.8 and 6.1.1.4'
Cl 11.4604 7.1964 6.2556 1.6455 0.0104 1.1662 18.5194 47.7784 -9.5574 0.1484 0.1585 'International Tables Vol C 4.2.6.8 and 6.1.1.4'

loop_
_geom_angle_atom_site_label_1
_geom_angle_atom_site_label_2
_geom_angle_atom_site_label_3
_geom_angle
_geom_angle_publ_flag
Cl1 C2 C3 119.29(18) yes
Cl1 C2 C23 118.4(2) yes
C3 C2 C23 122.3(2) yes
C2 C3 C4 120.3(2) yes
C2 C3 C19 117.6(2) yes
C4 C3 C19 122.1(2) yes
C3 C4 O5 121.8(2) yes
C3 C4 N6 113.22(18) yes
O5 C4 N6 125.0(2) yes
C4 N6 P7 127.02(15) yes
C4 N6 H61 115.6(16) no
P7 N6 H61 115.8(16) no
N6 P7 O8 105.18(9) yes
N6 P7 N9 108.68(10) yes
O8 P7 N9 114.97(10) yes
N6 P7 N14 105.41(11) yes
O8 P7 N14 115.10(10) yes
N9 P7 N14 106.94(11) yes
P7 N9 C10 126.98(15) yes
P7 N9 H91 113.7(18) no
C10 N9 H91 119.1(18) no
N9 C10 C11 107.0(2) yes
N9 C10 C12 110.21(19) yes
C11 C10 C12 110.0(2) yes
N9 C10 C13 110.0(2) yes
C11 C10 C13 109.8(2) yes
C12 C10 C13 109.8(2) yes
C10 C11 H113 108.9 no
C10 C11 H111 110.7 no
H113 C11 H111 109.7 no
C10 C11 H112 109.8 no
H113 C11 H112 109.1 no
H111 C11 H112 108.6 no
C10 C12 H123 109.3 no
C10 C12 H121 109.6 no
H123 C12 H121 108.9 no
C10 C12 H122 108.4 no
H123 C12 H122 109.0 no
H121 C12 H122 111.6 no
C10 C13 H133 109.9 no
C10 C13 H131 109.3 no
H133 C13 H131 109.7 no
C10 C13 H132 108.8 no
H133 C13 H132 110.7 no
H131 C13 H132 108.4 no
P7 N14 C15 125.28(17) yes
P7 N14 H141 115.9(19) no
C15 N14 H141 115.0(19) no
N14 C15 C16 109.4(2) yes
N14 C15 C17 106.6(2) yes
C16 C15 C17 109.0(2) yes
N14 C15 C18 110.4(2) yes
C16 C15 C18 111.3(3) yes
C17 C15 C18 110.0(2) yes
C15 C16 H162 109.6 no
C15 C16 H161 110.9 no
H162 C16 H161 110.1 no
C15 C16 H163 108.5 no
H162 C16 H163 110.2 no
H161 C16 H163 107.6 no
C15 C17 H172 109.7 no
C15 C17 H171 110.8 no
H172 C17 H171 110.0 no
C15 C17 H173 110.7 no
H172 C17 H173 109.1 no
H171 C17 H173 106.4 no
C15 C18 H182 108.0 no
C15 C18 H181 109.5 no
H182 C18 H181 110.8 no
C15 C18 H183 110.4 no
H182 C18 H183 108.2 no
H181 C18 H183 109.8 no
C3 C19 Cl20 119.51(19) yes
C3 C19 C21 121.6(2) yes
Cl20 C19 C21 118.92(19) yes
C19 C21 C22 119.2(2) yes
C19 C21 H211 119.9 no
C22 C21 H211 120.9 no
C21 C22 C23 120.6(2) yes
C21 C22 H221 121.2 no
C23 C22 H221 118.2 no
C2 C23 C22 118.9(2) yes
C2 C23 H231 119.7 no
C22 C23 H231 121.4 no

loop_
_geom_bond_atom_site_label_1
_geom_bond_atom_site_label_2
_geom_bond_distance
_geom_bond_publ_flag
Cl1 C2 1.741(2) yes
C2 C3 1.377(3) yes
C2 C23 1.386(3) yes
C3 C4 1.519(3) yes
C3 C19 1.389(3) yes
C4 O5 1.224(3) yes
C4 N6 1.341(3) yes
N6 P7 1.7009(19) yes
N6 H61 0.848(15) no
P7 O8 1.4770(16) yes
P7 N9 1.625(2) yes
P7 N14 1.631(2) yes
N9 C10 1.480(3) yes
N9 H91 0.815(16) no
C10 C11 1.526(3) yes
C10 C12 1.524(3) yes
C10 C13 1.525(3) yes
C11 H113 0.961 no
C11 H111 0.958 no
C11 H112 0.982 no
C12 H123 0.966 no
C12 H121 0.962 no
C12 H122 0.963 no
C13 H133 0.966 no
C13 H131 0.949 no
C13 H132 0.962 no
N14 C15 1.479(3) yes
N14 H141 0.829(16) no
C15 C16 1.512(4) yes
C15 C17 1.520(4) yes
C15 C18 1.517(4) yes
C16 H162 0.965 no
C16 H161 0.960 no
C16 H163 0.961 no
C17 H172 0.968 no
C17 H171 0.968 no
C17 H173 0.978 no
C18 H182 0.961 no
C18 H181 0.949 no
C18 H183 0.966 no
C19 Cl20 1.734(3) yes
C19 C21 1.385(3) yes
C21 C22 1.384(4) yes
C21 H211 0.951 no
C22 C23 1.378(3) yes
C22 H221 0.949 no
C23 H231 0.937 no

loop_
_geom_hbond_atom_site_label_D
_geom_hbond_atom_site_label_H
_geom_hbond_atom_site_label_A
_geom_hbond_site_symmetry_A
_geom_hbond_distance_DH
_geom_hbond_distance_HA
_geom_hbond_distance_DA
_geom_hbond_angle_DHA
_geom_hbond_publ_flag
C16 H161 O8 . 0.960 2.462 3.137(4) 127.16(8) yes
N6 H61 O8 2_675 0.848 1.914 2.758(4) 173(2) yes
N9 H91 O5 2_775 0.815 2.237 3.038(4) 168(2) yes

loop_
_cod_related_entry_id
_cod_related_entry_database
_cod_related_entry_code
1 ChemSpider 30654601
